data_2200087
loop_
_publ_author_name
'Yule, Lisa J.'
'Harrison, William T. A.'

_publ_section_title
;
 Rubidium zinc phosphate, RbZn~2~(PO~4~)(HPO~4~)
;
_journal_issue 2
_journal_name_full 'Acta Crystallographica Section E'
_journal_page_first i15
_journal_page_last i16
_journal_paper_doi 10.1107/S1600536801001386
_journal_volume 57
_journal_year 2001
_chemical_formula_iupac 'Rb Zn2 (P O4) (H P O4)'
_chemical_formula_moiety 'Rb Zn2 (P O4) (H P O4)'
_chemical_formula_sum 'H O8 P2 Rb Zn2'
_chemical_formula_weight 407.17
_chemical_melting_point 'decomposes before melting'
_chemical_name_systematic
;
?
;
_space_group_IT_number 2
_symmetry_cell_setting triclinic
_symmetry_space_group_name_Hall '-P 1'
_symmetry_space_group_name_H-M 'P -1'
_cell_angle_alpha 75.6850(10)
_cell_angle_beta 77.487(2)
_cell_angle_gamma 73.4890(10)
_cell_formula_units_Z 2
_cell_length_a 5.2605(4)
_cell_length_b 8.9046(6)
_cell_length_c 9.7244(7)
_cell_measurement_reflns_used 2016
_cell_measurement_temperature 298
_cell_measurement_theta_max 30.00
_cell_measurement_theta_min 2.18
_cell_volume 417.89(5)
_computing_cell_refinement SMART
_computing_data_collection 'SMART (Bruker, 1999)'
_computing_data_reduction SMART
_computing_molecular_graphics
;
ORTEP-3 (Farrugia, 1997).
;
_computing_publication_material
;
CRYSTALS
;
_computing_structure_refinement
;
CRYSTALS (Watkin et al., 1997)
;
_diffrn_ambient_temperature 298
_diffrn_measurement_device_type 'Bruker SMART1000 CCD area-detector'
_diffrn_measurement_method \w
_diffrn_radiation_monochromator graphite
_diffrn_radiation_source 'fine-focus sealed tube'
_diffrn_radiation_type MoK\a
_diffrn_radiation_wavelength .71073
_diffrn_reflns_av_R_equivalents .033
_diffrn_reflns_limit_h_max 7
_diffrn_reflns_limit_h_min -5
_diffrn_reflns_limit_k_max 12
_diffrn_reflns_limit_k_min -12
_diffrn_reflns_limit_l_max 12
_diffrn_reflns_limit_l_min -13
_diffrn_reflns_number 3620
_diffrn_reflns_theta_max 30.00
_diffrn_reflns_theta_min .00
_diffrn_standards_decay_% .00
_diffrn_standards_interval_count 0
_diffrn_standards_interval_time 0
_diffrn_standards_number 0
_exptl_absorpt_coefficient_mu 11.92
_exptl_absorpt_correction_T_max .746
_exptl_absorpt_correction_T_min .318
_exptl_absorpt_correction_type multi-scan
_exptl_absorpt_process_details '(SADABS; Bruker, 1999)'
_exptl_crystal_colour colourless
_exptl_crystal_density_diffrn 3.236
_exptl_crystal_density_meas ?
_exptl_crystal_description rod
_exptl_crystal_F_000 383.37
_exptl_crystal_size_max .30
_exptl_crystal_size_mid .05
_exptl_crystal_size_min .04
_refine_diff_density_max 1.18
_refine_diff_density_min -1.86
_refine_ls_extinction_coef 9(3)
_refine_ls_extinction_method 'Larson (1967) '
_refine_ls_goodness_of_fit_ref 1.074
_refine_ls_hydrogen_treatment refU
_refine_ls_matrix_type full
_refine_ls_number_parameters 120
_refine_ls_number_reflns 2084
_refine_ls_R_factor_gt .0537
_refine_ls_shift/su_max .000430
_refine_ls_structure_factor_coef F
_refine_ls_weighting_details
;
Chebychev polynomial with   3 parameters (Carruthers & Watkin, 1979)
1.08 0.848 0.686
;
_refine_ls_weighting_scheme calc
_refine_ls_wR_factor_ref .0626
_reflns_number_gt 2084
_reflns_number_total 2385
_reflns_threshold_expression I>\s(I)
_cod_data_source_file br6003.cif
_cod_data_source_block I
_cod_depositor_comments
;
The following automatic conversions were performed:
'_symmetry_cell_setting' value 'Triclinic' changed to 'triclinic'
according to '/home/saulius/struct/CIF-dictionaries/cif_core.dic'
dictionary named 'cif_core.dic' version 2.4.1 from 2010-06-29.

Automatic conversion script
Id: cif_fix_enum 1527 2010-12-29 10:47:43Z saulius 

The following automatic conversions were performed:

'_symmetry_cell_setting' value 'Triclinic' changed to 'triclinic'
according to /home/saulius/struct/CIF-dictionaries/cif_core.dic
dictionary named 'cif_core.dic' version 2.4.1 from 2010-06-29.

Automatic conversion script
Id: cif_fix_values 1715 2011-07-08 13:25:40Z adriana 

The following automatic conversions were performed:

'_exptl_crystal_density_meas' value 'not measured' was changed to '?'
- the value is perceived as not measured.

Automatic conversion script
Id: cif_fix_values 3008 2015-01-20 13:52:24Z robertas 
;
_cod_original_cell_volume 417.89(6)
_cod_original_formula_sum 'H1 O8 P2 Rb1 Zn2'
_cod_database_code 2200087

loop_
_symmetry_equiv_pos_as_xyz
x,y,z
-x,-y,-z

loop_
_atom_site_aniso_label
_atom_site_aniso_U_11
_atom_site_aniso_U_22
_atom_site_aniso_U_33
_atom_site_aniso_U_12
_atom_site_aniso_U_13
_atom_site_aniso_U_23
Rb1 .0213(3) .0249(3) .0204(3) -.00254(19) -.00519(18) -.00682(19)
Zn1 .0143(3) .0095(3) .0145(3) -.00293(19) -.00087(19) -.00288(19)
Zn2 .0146(3) .0099(3) .0145(3) -.00271(19) -.0024(2) -.00348(19)
P1 .0105(5) .0093(5) .0122(5) -.0012(4) -.0020(4) -.0024(4)
P2 .0122(5) .0116(5) .0126(5) -.0019(4) -.0013(4) -.0026(4)
O1 .0118(16) .032(2) .0200(17) -.0030(14) -.0024(13) -.0016(15)
O2 .0265(19) .0115(15) .0232(18) -.0053(14) -.0108(15) .0019(13)
O3 .0172(15) .0197(17) .0146(15) -.0063(13) .0008(12) -.0098(13)
O4 .0169(17) .0097(15) .036(2) -.0045(13) .0066(15) -.0027(15)
O5 .0137(16) .030(2) .0217(18) -.0059(14) -.0051(14) .0022(15)
O6 .0281(19) .0112(15) .0204(17) .0008(14) -.0048(15) -.0076(13)
O7 .031(2) .0135(16) .0168(16) -.0030(14) -.0091(15) -.0017(13)
O8 .032(2) .0181(17) .0153(16) -.0031(16) .0044(15) -.0072(14)

loop_
_atom_site_label
_atom_site_fract_x
_atom_site_fract_y
_atom_site_fract_z
_atom_site_U_iso_or_equiv
_atom_site_thermal_displace_type
_atom_site_occupancy
Rb1 .28901(11) .29634(7) 1.17661(6) .0221 Uani 1.0000
Zn1 .38913(11) .38493(6) .72838(6) .0129 Uani 1.0000
Zn2 .19652(11) .11187(6) .61011(6) .0129 Uani 1.0000
P1 .3293(2) .75607(14) .54989(13) .0108 Uani 1.0000
P2 .8943(2) .24745(14) .88825(13) .0124 Uani 1.0000
O1 .5941(8) .3010(5) .8851(4) .0226 Uani 1.0000
O2 .4221(8) .5971(4) .6508(4) .0202 Uani 1.0000
O3 .4697(7) .2368(4) .5960(4) .0162 Uani 1.0000
O4 .0240(8) .3875(4) .8266(5) .0227 Uani 1.0000
O5 .0478(8) .7773(5) .5228(4) .0228 Uani 1.0000
O6 .3558(8) .8895(4) .6156(4) .0201 Uani 1.0000
O7 .9306(9) .1922(5) 1.0520(4) .0204 Uani 1.0000
O8 1.0324(9) .1039(5) .8154(4) .0231 Uani 1.0000
H1 .9362 .0836 1.0847 .006(13) Uiso 1.0000

loop_
_atom_type_symbol
_atom_type_scat_dispersion_real
_atom_type_scat_dispersion_imag
_atom_type_scat_source
'Rb  ' -1.0440 2.9730 International_Tables_Vol_IV_Table_2.2B
'Zn  ' .2220 1.4310 International_Tables_Vol_IV_Table_2.2B
'P   ' .0900 .0950 International_Tables_Vol_IV_Table_2.2B
'O   ' .0080 .0060 International_Tables_Vol_IV_Table_2.2B
'H   ' .0000 .0000 International_Tables_Vol_IV_Table_2.2B

loop_
_geom_angle_atom_site_label_1
_geom_angle_atom_site_label_2
_geom_angle_atom_site_label_3
_geom_angle_site_symmetry_1
_geom_angle_site_symmetry_3
_geom_angle
_geom_angle_publ_flag
O1 Rb1 O2 . 2_667 109.01(12) no
O1 Rb1 O4 . 2_567 104.99(12) no
O2 Rb1 O4 2_667 2_567 80.07(12) no
O1 Rb1 O5 . 2_567 167.76(12) no
O2 Rb1 O5 2_667 2_567 80.17(11) no
O4 Rb1 O5 2_567 2_567 84.24(12) no
O1 Rb1 O6 . 2_667 109.01(11) no
O2 Rb1 O6 2_667 2_667 49.70(10) no
O4 Rb1 O6 2_567 2_667 125.92(12) no
O5 Rb1 O6 2_567 2_667 70.30(11) no
O1 Rb1 O7 . 1_455 81.22(12) no
O2 Rb1 O7 2_667 1_455 169.71(12) no
O4 Rb1 O7 2_567 1_455 96.55(12) no
O5 Rb1 O7 2_567 1_455 89.86(11) no
O6 Rb1 O7 2_667 1_455 128.91(11) no
O1 Rb1 O7 . . 46.90(10) no
O2 Rb1 O7 2_667 . 72.67(11) no
O4 Rb1 O7 2_567 . 125.87(11) no
O5 Rb1 O7 2_567 . 133.30(10) no
O6 Rb1 O7 2_667 . 63.10(10) no
O7 Rb1 O7 1_455 . 116.65(13) no
O1 Zn1 O2 . . 107.49(18) no
O1 Zn1 O3 . . 112.16(17) no
O2 Zn1 O3 . . 118.15(17) no
O1 Zn1 O4 . . 102.21(18) no
O2 Zn1 O4 . . 109.78(16) no
O3 Zn1 O4 . . 105.86(17) no
O3 Zn2 O5 . 2_566 110.13(17) no
O3 Zn2 O6 . 1_545 112.53(17) no
O5 Zn2 O6 2_566 1_545 118.50(19) no
O3 Zn2 O8 . 1_455 99.99(16) no
O5 Zn2 O8 2_566 1_455 114.21(18) no
O6 Zn2 O8 1_545 1_455 99.61(16) no
O2 P1 O3 . 2_666 109.3(2) no
O2 P1 O5 . . 111.1(2) no
O3 P1 O5 2_666 . 110.3(2) no
O2 P1 O6 . . 107.8(2) no
O3 P1 O6 2_666 . 105.1(2) no
O5 P1 O6 . . 112.9(2) no
O1 P2 O4 . 1_655 110.5(2) no
O1 P2 O7 . . 106.7(2) no
O4 P2 O7 1_655 . 106.7(2) no
O1 P2 O8 . . 112.7(3) no
O4 P2 O8 1_655 . 112.4(2) no
O7 P2 O8 . . 107.4(2) no
Zn1 O1 P2 . . 132.1(3) yes
Zn1 O2 P1 . . 148.1(3) yes
Zn1 O3 Zn2 . . 117.15(18) yes
Zn1 O3 P1 . 2_666 126.0(2) yes
Zn2 O3 P1 . 2_666 113.76(19) yes
Zn1 O4 P2 . 1_455 128.6(2) yes
Zn2 O5 P1 2_566 . 143.0(3) yes
Zn2 O6 P1 1_565 . 138.1(3) yes
P2 O7 H1 . . 111.21(15) no
Zn2 O8 P2 1_655 . 126.7(2) yes

loop_
_geom_bond_atom_site_label_1
_geom_bond_atom_site_label_2
_geom_bond_site_symmetry_1
_geom_bond_site_symmetry_2
_geom_bond_distance
_geom_bond_publ_flag
Rb1 O1 . . 2.936(4) yes
Rb1 O2 . 2_667 2.956(4) yes
Rb1 O4 . 2_567 2.825(4) yes
Rb1 O5 . 2_567 3.096(4) yes
Rb1 O6 . 2_667 2.922(4) yes
Rb1 O7 . 1_455 2.902(4) yes
Rb1 O7 . . 3.275(4) yes
Zn1 O1 . . 1.933(4) yes
Zn1 O2 . . 1.896(4) yes
Zn1 O3 . . 1.965(3) yes
Zn1 O4 . . 1.948(4) yes
Zn2 O3 . . 2.017(4) yes
Zn2 O5 . 2_566 1.914(4) yes
Zn2 O6 . 1_545 1.911(4) yes
Zn2 O8 . 1_455 1.989(4) yes
P1 O2 . . 1.527(4) yes
P1 O3 . 2_666 1.574(4) yes
P1 O5 . . 1.511(4) yes
P1 O6 . . 1.532(4) yes
P2 O1 . . 1.519(4) yes
P2 O4 . 1_655 1.522(4) yes
P2 O7 . . 1.583(4) yes
P2 O8 . . 1.536(4) yes
O7 H1 . . .935 no

loop_
_geom_hbond_atom_site_label_D
_geom_hbond_atom_site_label_H
_geom_hbond_atom_site_label_A
_geom_hbond_site_symmetry_A
_geom_hbond_distance_DH
_geom_hbond_distance_HA
_geom_hbond_distance_DA
_geom_hbond_angle_DHA
_geom_hbond_publ_flag
O7 H1 O8 2_757 .934 1.694 2.605(6) 164 yes
